data_4083758
loop_
_publ_author_name
'Mampa, Richard M.'
'Fernandes, Manuel A.'
'Carlton, Laurence'

_publ_section_title
;
 Iron-57 NMR and Structural Study of [Fe(\h5-Cp)(SnPh3)(CO)(PR3)] (PR3=
 Phosphine, Phosphite). Separation of Steric and Electronic \s and \p
 Effects
;
_journal_name_full Organometallics
_journal_page_first 140626113119005
_journal_paper_doi 10.1021/om4011593
_journal_year 2014
_chemical_formula_moiety 'C42 H53 Fe O P Sn'
_chemical_formula_sum 'C42 H53 Fe O P Sn'
_chemical_formula_weight 779.35
_chemical_name_systematic
;
 ?
;
_space_group_IT_number 2
_symmetry_cell_setting triclinic
_symmetry_space_group_name_Hall '-P 1'
_symmetry_space_group_name_H-M 'P -1'
_atom_sites_solution_hydrogens geom
_atom_sites_solution_primary direct
_atom_sites_solution_secondary difmap
_audit_creation_method SHELXL-97
_cell_angle_alpha 88.728(5)
_cell_angle_beta 89.563(5)
_cell_angle_gamma 63.888(4)
_cell_formula_units_Z 2
_cell_length_a 10.434(3)
_cell_length_b 11.587(3)
_cell_length_c 17.538(5)
_cell_measurement_reflns_used 800
_cell_measurement_temperature 293(2)
_cell_measurement_theta_max 24.88
_cell_measurement_theta_min 2.46
_cell_volume 1903.4(9)
_computing_cell_refinement 'Bruker SMART'
_computing_data_collection 'Bruker SMART'
_computing_data_reduction 'Bruker SHELXTL'
_computing_molecular_graphics 'Bruker SHELXTL'
_computing_publication_material 'Bruker SHELXTL'
_computing_structure_refinement 'SHELXL-97 (Sheldrick, 1997)'
_computing_structure_solution 'Bruker SHELXTL'
_diffrn_ambient_temperature 293(2)
_diffrn_measured_fraction_theta_full 0.981
_diffrn_measured_fraction_theta_max 0.981
_diffrn_measurement_device_type 'CCD area detector'
_diffrn_measurement_method 'phi and omega scans'
_diffrn_radiation_monochromator graphite
_diffrn_radiation_source 'fine-focus sealed tube'
_diffrn_radiation_type MoK\a
_diffrn_radiation_wavelength 0.71073
_diffrn_reflns_av_R_equivalents 0.0400
_diffrn_reflns_av_sigmaI/netI 0.0791
_diffrn_reflns_limit_h_max 10
_diffrn_reflns_limit_h_min -12
_diffrn_reflns_limit_k_max 11
_diffrn_reflns_limit_k_min -14
_diffrn_reflns_limit_l_max 21
_diffrn_reflns_limit_l_min -20
_diffrn_reflns_number 9896
_diffrn_reflns_theta_full 26.00
_diffrn_reflns_theta_max 26.00
_diffrn_reflns_theta_min 1.16
_exptl_absorpt_coefficient_mu 1.110
_exptl_absorpt_correction_T_max 0.8877
_exptl_absorpt_correction_T_min 0.8425
_exptl_absorpt_correction_type integration
_exptl_absorpt_process_details
;
Face indexed absorption corrections carried out with XPREP
;
_exptl_crystal_colour orange
_exptl_crystal_density_diffrn 1.360
_exptl_crystal_density_method 'not measured'
_exptl_crystal_description rhombohedron
_exptl_crystal_F_000 808
_exptl_crystal_size_max 0.16
_exptl_crystal_size_mid 0.16
_exptl_crystal_size_min 0.11
_refine_diff_density_max 0.759
_refine_diff_density_min -0.679
_refine_diff_density_rms 0.092
_refine_ls_extinction_method none
_refine_ls_goodness_of_fit_ref 1.038
_refine_ls_hydrogen_treatment constr
_refine_ls_matrix_type full
_refine_ls_number_parameters 415
_refine_ls_number_reflns 7341
_refine_ls_number_restraints 0
_refine_ls_restrained_S_all 1.038
_refine_ls_R_factor_all 0.0882
_refine_ls_R_factor_gt 0.0471
_refine_ls_shift/su_max 0.001
_refine_ls_shift/su_mean 0.000
_refine_ls_structure_factor_coef Fsqd
_refine_ls_weighting_details 'calc w=1/[\s^2^(Fo^2^)+(0.0367P)^2^+1.0776P] where P=(Fo^2^+2Fc^2^)/3'
_refine_ls_weighting_scheme calc
_refine_ls_wR_factor_gt 0.0895
_refine_ls_wR_factor_ref 0.1017
_reflns_number_gt 5082
_reflns_number_total 7341
_reflns_threshold_expression >2sigma(I)
_cod_data_source_file om4011593_si_002.cif
_cod_data_source_block 4m_lc7_a-cmpd3
_cod_depositor_comments
;
The following automatic conversions were performed:

'_symmetry_cell_setting' value 'Triclinic' changed to 'triclinic'
according to
/usr/data/users/saulius/crontab/automatic-downloads/rss-feeds/ACS/lib/dictionaries/cif_core.dic
dictionary named 'cif_core.dic' version 2.4.2 from 2011-04-26.

Automatic conversion script
Id: cif_fix_values 2281 2013-09-26 08:29:07Z andrius 
;
_cod_original_cell_volume 1903.3(9)
_cod_original_sg_symbol_H-M P-1
_cod_database_code 4083758

loop_
_symmetry_equiv_pos_as_xyz
'x, y, z'
'-x, -y, -z'

loop_
_atom_site_label
_atom_site_type_symbol
_atom_site_fract_x
_atom_site_fract_y
_atom_site_fract_z
_atom_site_U_iso_or_equiv
_atom_site_adp_type
_atom_site_occupancy
_atom_site_symmetry_multiplicity
_atom_site_calc_flag
_atom_site_refinement_flags
C1 C 0.5549(7) 0.6302(6) 0.3742(4) 0.0637(17) Uani 1 1 d .
H1 H 0.5208 0.5911 0.3392 0.076 Uiso 1 1 calc R
C2 C 0.4716(6) 0.7309(7) 0.4203(4) 0.069(2) Uani 1 1 d .
H2 H 0.3724 0.7716 0.4221 0.083 Uiso 1 1 calc R
C3 C 0.5658(7) 0.7600(6) 0.4642(3) 0.0654(18) Uani 1 1 d .
H3 H 0.5392 0.8238 0.5005 0.078 Uiso 1 1 calc R
C4 C 0.7046(7) 0.6781(7) 0.4443(3) 0.0646(18) Uani 1 1 d .
H4 H 0.7874 0.6771 0.4644 0.077 Uiso 1 1 calc R
C5 C 0.6970(6) 0.5971(6) 0.3883(3) 0.0560(16) Uani 1 1 d .
H5 H 0.7745 0.5320 0.3647 0.067 Uiso 1 1 calc R
C6 C 0.6450(5) 0.9116(5) 0.3671(3) 0.0384(12) Uani 1 1 d .
C11 C 0.9981(5) 0.6397(5) 0.3203(3) 0.0341(11) Uani 1 1 d .
C12 C 1.0246(5) 0.7223(5) 0.3668(3) 0.0449(13) Uani 1 1 d .
H12 H 0.9588 0.8084 0.3677 0.054 Uiso 1 1 calc R
C13 C 1.1462(6) 0.6804(6) 0.4119(3) 0.0496(14) Uani 1 1 d .
H13 H 1.1606 0.7385 0.4423 0.060 Uiso 1 1 calc R
C14 C 1.2448(6) 0.5544(6) 0.4120(3) 0.0556(16) Uani 1 1 d .
H14 H 1.3268 0.5262 0.4418 0.067 Uiso 1 1 calc R
C15 C 1.2206(6) 0.4699(6) 0.3672(3) 0.0631(17) Uani 1 1 d .
H15 H 1.2853 0.3833 0.3678 0.076 Uiso 1 1 calc R
C16 C 1.1012(6) 0.5126(5) 0.3216(3) 0.0531(15) Uani 1 1 d .
H16 H 1.0889 0.4543 0.2905 0.064 Uiso 1 1 calc R
C21 C 0.8266(5) 0.8359(4) 0.1703(3) 0.0312(11) Uani 1 1 d .
C22 C 0.8084(5) 0.8265(5) 0.0909(3) 0.0427(13) Uani 1 1 d .
H22 H 0.7846 0.7630 0.0736 0.051 Uiso 1 1 calc R
C23 C 0.8253(6) 0.9098(6) 0.0389(3) 0.0514(15) Uani 1 1 d .
H23 H 0.8137 0.9014 -0.0129 0.062 Uiso 1 1 calc R
C24 C 0.8592(5) 1.0048(5) 0.0628(3) 0.0497(14) Uani 1 1 d .
H24 H 0.8705 1.0610 0.0277 0.060 Uiso 1 1 calc R
C25 C 0.8762(5) 1.0155(5) 0.1397(3) 0.0514(14) Uani 1 1 d .
H25 H 0.8987 1.0799 0.1566 0.062 Uiso 1 1 calc R
C26 C 0.8603(5) 0.9323(5) 0.1918(3) 0.0411(12) Uani 1 1 d .
H26 H 0.8729 0.9417 0.2434 0.049 Uiso 1 1 calc R
C31 C 0.8491(5) 0.5353(4) 0.1857(3) 0.0357(11) Uani 1 1 d .
C32 C 0.7719(6) 0.4642(5) 0.1895(3) 0.0491(14) Uani 1 1 d .
H32 H 0.7003 0.4841 0.2258 0.059 Uiso 1 1 calc R
C33 C 0.7986(6) 0.3642(5) 0.1405(4) 0.0614(17) Uani 1 1 d .
H33 H 0.7450 0.3180 0.1440 0.074 Uiso 1 1 calc R
C34 C 0.9039(7) 0.3333(6) 0.0870(4) 0.0684(18) Uani 1 1 d .
H34 H 0.9204 0.2678 0.0530 0.082 Uiso 1 1 calc R
C35 C 0.9846(7) 0.3992(6) 0.0838(3) 0.0630(17) Uani 1 1 d .
H35 H 1.0584 0.3763 0.0486 0.076 Uiso 1 1 calc R
C36 C 0.9580(6) 0.4996(5) 0.1323(3) 0.0512(14) Uani 1 1 d .
H36 H 1.0138 0.5438 0.1291 0.061 Uiso 1 1 calc R
C41 C 0.3580(5) 0.8389(5) 0.1934(3) 0.0330(11) Uani 1 1 d .
H41 H 0.2890 0.9086 0.1614 0.040 Uiso 1 1 calc R
C42 C 0.4844(5) 0.7596(5) 0.1424(3) 0.0371(12) Uani 1 1 d .
H42A H 0.5557 0.6898 0.1724 0.045 Uiso 1 1 calc R
H42B H 0.5275 0.8135 0.1232 0.045 Uiso 1 1 calc R
C43 C 0.4393(6) 0.7040(5) 0.0751(3) 0.0489(14) Uani 1 1 d .
H43A H 0.3759 0.7735 0.0419 0.059 Uiso 1 1 calc R
H43B H 0.5229 0.6503 0.0458 0.059 Uiso 1 1 calc R
C44 C 0.3644(6) 0.6252(5) 0.1024(3) 0.0575(16) Uani 1 1 d .
H44A H 0.4315 0.5496 0.1301 0.069 Uiso 1 1 calc R
H44B H 0.3302 0.5968 0.0588 0.069 Uiso 1 1 calc R
C45 C 0.2398(6) 0.7023(6) 0.1537(3) 0.0569(16) Uani 1 1 d .
H45A H 0.1976 0.6475 0.1726 0.068 Uiso 1 1 calc R
H45B H 0.1677 0.7722 0.1242 0.068 Uiso 1 1 calc R
C46 C 0.2841(6) 0.7573(6) 0.2212(3) 0.0502(14) Uani 1 1 d .
H46A H 0.3485 0.6877 0.2540 0.060 Uiso 1 1 calc R
H46B H 0.2004 0.8098 0.2508 0.060 Uiso 1 1 calc R
C51 C 0.4509(5) 1.0398(4) 0.2149(3) 0.0361(11) Uani 1 1 d .
H51 H 0.5530 0.9979 0.2031 0.043 Uiso 1 1 calc R
C52 C 0.3756(6) 1.0863(5) 0.1377(3) 0.0443(13) Uani 1 1 d .
H52A H 0.3885 1.0127 0.1076 0.053 Uiso 1 1 calc R
H52B H 0.2741 1.1371 0.1457 0.053 Uiso 1 1 calc R
C53 C 0.4352(6) 1.1671(5) 0.0943(3) 0.0567(15) Uani 1 1 d .
H53A H 0.5352 1.1143 0.0830 0.068 Uiso 1 1 calc R
H53B H 0.3848 1.1966 0.0462 0.068 Uiso 1 1 calc R
C54 C 0.4211(7) 1.2826(6) 0.1394(4) 0.0700(19) Uani 1 1 d .
H54A H 0.3209 1.3417 0.1448 0.084 Uiso 1 1 calc R
H54B H 0.4676 1.3274 0.1120 0.084 Uiso 1 1 calc R
C55 C 0.4886(6) 1.2408(6) 0.2183(4) 0.0612(17) Uani 1 1 d .
H55A H 0.4704 1.3162 0.2478 0.073 Uiso 1 1 calc R
H55B H 0.5911 1.1918 0.2130 0.073 Uiso 1 1 calc R
C56 C 0.4284(5) 1.1584(5) 0.2607(3) 0.0453(13) Uani 1 1 d .
H56A H 0.3271 1.2095 0.2695 0.054 Uiso 1 1 calc R
H56B H 0.4752 1.1312 0.3099 0.054 Uiso 1 1 calc R
C61 C 0.2433(5) 1.0015(5) 0.3222(3) 0.0393(12) Uani 1 1 d .
H61 H 0.2184 0.9331 0.3398 0.047 Uiso 1 1 calc R
C62 C 0.2513(5) 1.0691(6) 0.3958(3) 0.0507(15) Uani 1 1 d .
H62A H 0.3312 1.0108 0.4268 0.061 Uiso 1 1 calc R
H62B H 0.2666 1.1438 0.3827 0.061 Uiso 1 1 calc R
C63 C 0.1124(6) 1.1105(7) 0.4410(3) 0.0692(19) Uani 1 1 d .
H63A H 0.1004 1.0350 0.4567 0.083 Uiso 1 1 calc R
H63B H 0.1176 1.1542 0.4866 0.083 Uiso 1 1 calc R
C64 C -0.0145(6) 1.1991(7) 0.3934(3) 0.078(2) Uani 1 1 d .
H64A H -0.0062 1.2776 0.3812 0.094 Uiso 1 1 calc R
H64B H -0.1014 1.2219 0.4226 0.094 Uiso 1 1 calc R
C65 C -0.0239(6) 1.1354(6) 0.3198(3) 0.0656(18) Uani 1 1 d .
H65A H -0.0406 1.0611 0.3319 0.079 Uiso 1 1 calc R
H65B H -0.1035 1.1954 0.2893 0.079 Uiso 1 1 calc R
C66 C 0.1141(5) 1.0935(6) 0.2742(3) 0.0495(14) Uani 1 1 d .
H66A H 0.1270 1.1686 0.2588 0.059 Uiso 1 1 calc R
H66B H 0.1076 1.0507 0.2285 0.059 Uiso 1 1 calc R
O1 O 0.6839(4) 0.9864(4) 0.3850(2) 0.0671(12) Uani 1 1 d .
P1 P 0.41565(12) 0.91625(12) 0.27013(7) 0.0308(3) Uani 1 1 d .
Fe1 Fe 0.59629(7) 0.79002(7) 0.34934(4) 0.03386(18) Uani 1 1 d .
Sn1 Sn 0.80220(3) 0.70531(3) 0.253981(19) 0.03170(11) Uani 1 1 d .

loop_
_atom_site_aniso_label
_atom_site_aniso_U_11
_atom_site_aniso_U_22
_atom_site_aniso_U_33
_atom_site_aniso_U_23
_atom_site_aniso_U_13
_atom_site_aniso_U_12
C1 0.073(5) 0.067(5) 0.065(4) 0.019(4) -0.008(4) -0.045(4)
C2 0.037(3) 0.092(5) 0.071(4) 0.035(4) 0.005(3) -0.023(4)
C3 0.082(5) 0.072(5) 0.036(3) 0.011(3) 0.008(3) -0.029(4)
C4 0.060(4) 0.081(5) 0.052(4) 0.031(4) -0.018(3) -0.031(4)
C5 0.056(4) 0.045(4) 0.052(4) 0.018(3) 0.009(3) -0.010(3)
C6 0.029(3) 0.041(3) 0.034(3) -0.002(2) -0.008(2) -0.006(2)
C11 0.031(3) 0.039(3) 0.034(3) -0.005(2) 0.005(2) -0.016(2)
C12 0.037(3) 0.044(3) 0.047(3) -0.003(3) 0.006(2) -0.011(3)
C13 0.046(3) 0.072(4) 0.042(3) -0.009(3) -0.002(3) -0.035(3)
C14 0.040(3) 0.074(5) 0.049(3) 0.011(3) -0.005(3) -0.021(3)
C15 0.054(4) 0.045(4) 0.072(4) 0.002(3) -0.019(3) -0.005(3)
C16 0.054(4) 0.043(3) 0.053(3) -0.001(3) -0.008(3) -0.013(3)
C21 0.029(3) 0.034(3) 0.036(3) -0.005(2) -0.003(2) -0.019(2)
C22 0.040(3) 0.049(3) 0.038(3) 0.000(3) 0.004(2) -0.019(3)
C23 0.051(3) 0.062(4) 0.040(3) 0.008(3) 0.001(3) -0.024(3)
C24 0.041(3) 0.049(4) 0.058(4) 0.021(3) -0.001(3) -0.020(3)
C25 0.045(3) 0.042(3) 0.069(4) 0.005(3) -0.008(3) -0.022(3)
C26 0.043(3) 0.043(3) 0.039(3) -0.001(2) -0.003(2) -0.020(3)
C31 0.037(3) 0.028(3) 0.038(3) -0.004(2) -0.001(2) -0.011(2)
C32 0.043(3) 0.034(3) 0.065(4) 0.002(3) -0.002(3) -0.013(3)
C33 0.060(4) 0.033(3) 0.095(5) -0.009(3) -0.008(4) -0.024(3)
C34 0.076(5) 0.046(4) 0.077(5) -0.027(3) -0.004(4) -0.021(4)
C35 0.061(4) 0.049(4) 0.070(4) -0.020(3) 0.020(3) -0.015(3)
C36 0.053(3) 0.042(3) 0.061(4) -0.016(3) 0.009(3) -0.022(3)
C41 0.033(3) 0.033(3) 0.032(3) -0.004(2) -0.001(2) -0.013(2)
C42 0.035(3) 0.034(3) 0.042(3) -0.010(2) 0.004(2) -0.015(2)
C43 0.048(3) 0.049(4) 0.043(3) -0.016(3) 0.004(3) -0.014(3)
C44 0.065(4) 0.043(4) 0.069(4) -0.013(3) -0.011(3) -0.027(3)
C45 0.066(4) 0.063(4) 0.065(4) -0.007(3) -0.003(3) -0.048(3)
C46 0.059(4) 0.062(4) 0.044(3) -0.005(3) 0.005(3) -0.040(3)
C51 0.030(3) 0.026(3) 0.046(3) -0.001(2) -0.001(2) -0.006(2)
C52 0.054(3) 0.040(3) 0.040(3) 0.003(2) -0.005(2) -0.022(3)
C53 0.073(4) 0.048(4) 0.050(3) 0.010(3) -0.002(3) -0.028(3)
C54 0.077(5) 0.042(4) 0.090(5) 0.015(3) 0.002(4) -0.026(3)
C55 0.058(4) 0.040(3) 0.092(5) -0.006(3) 0.001(3) -0.028(3)
C56 0.042(3) 0.034(3) 0.059(3) -0.007(3) -0.004(3) -0.015(3)
C61 0.028(3) 0.049(3) 0.037(3) -0.008(2) 0.004(2) -0.013(2)
C62 0.045(3) 0.064(4) 0.039(3) -0.019(3) 0.005(2) -0.019(3)
C63 0.051(4) 0.094(5) 0.046(3) -0.027(3) 0.009(3) -0.016(4)
C64 0.043(4) 0.103(6) 0.060(4) -0.027(4) 0.010(3) -0.004(4)
C65 0.033(3) 0.084(5) 0.058(4) -0.013(3) 0.001(3) -0.005(3)
C66 0.036(3) 0.060(4) 0.041(3) -0.009(3) -0.002(2) -0.011(3)
O1 0.058(3) 0.055(3) 0.091(3) -0.017(2) -0.023(2) -0.027(2)
P1 0.0273(6) 0.0311(7) 0.0326(7) -0.0046(5) 0.0004(5) -0.0114(6)
Fe1 0.0308(4) 0.0388(4) 0.0306(4) 0.0013(3) -0.0006(3) -0.0142(3)
Sn1 0.03024(18) 0.02990(19) 0.03452(19) -0.00375(14) 0.00090(13) -0.01271(14)

loop_
_atom_type_symbol
_atom_type_description
_atom_type_scat_dispersion_real
_atom_type_scat_dispersion_imag
_atom_type_scat_source
C C 0.0033 0.0016 'International Tables Vol C Tables 4.2.6.8 and 6.1.1.4'
H H 0.0000 0.0000 'International Tables Vol C Tables 4.2.6.8 and 6.1.1.4'
O O 0.0106 0.0060 'International Tables Vol C Tables 4.2.6.8 and 6.1.1.4'
P P 0.1023 0.0942 'International Tables Vol C Tables 4.2.6.8 and 6.1.1.4'
Fe Fe 0.3463 0.8444 'International Tables Vol C Tables 4.2.6.8 and 6.1.1.4'
Sn Sn -0.6537 1.4246 'International Tables Vol C Tables 4.2.6.8 and 6.1.1.4'

loop_
_geom_angle_atom_site_label_1
_geom_angle_atom_site_label_2
_geom_angle_atom_site_label_3
_geom_angle
C5 C1 C2 108.9(6)
C5 C1 Fe1 70.7(3)
C2 C1 Fe1 70.5(4)
C5 C1 H1 125.5
C2 C1 H1 125.5
Fe1 C1 H1 124.9
C1 C2 C3 106.9(5)
C1 C2 Fe1 71.2(3)
C3 C2 Fe1 69.4(3)
C1 C2 H2 126.6
C3 C2 H2 126.6
Fe1 C2 H2 124.4
C4 C3 C2 108.7(6)
C4 C3 Fe1 71.0(3)
C2 C3 Fe1 71.2(3)
C4 C3 H3 125.6
C2 C3 H3 125.6
Fe1 C3 H3 123.8
C3 C4 C5 107.1(6)
C3 C4 Fe1 70.3(3)
C5 C4 Fe1 71.1(3)
C3 C4 H4 126.4
C5 C4 H4 126.4
Fe1 C4 H4 123.8
C1 C5 C4 108.3(6)
C1 C5 Fe1 71.1(3)
C4 C5 Fe1 69.9(3)
C1 C5 H5 125.8
C4 C5 H5 125.8
Fe1 C5 H5 124.7
O1 C6 Fe1 173.6(4)
C12 C11 C16 115.8(5)
C12 C11 Sn1 121.5(4)
C16 C11 Sn1 122.6(4)
C11 C12 C13 122.1(5)
C11 C12 H12 119.0
C13 C12 H12 119.0
C14 C13 C12 120.4(5)
C14 C13 H13 119.8
C12 C13 H13 119.8
C13 C14 C15 118.8(5)
C13 C14 H14 120.6
C15 C14 H14 120.6
C16 C15 C14 120.4(6)
C16 C15 H15 119.8
C14 C15 H15 119.8
C15 C16 C11 122.4(5)
C15 C16 H16 118.8
C11 C16 H16 118.8
C26 C21 C22 116.4(4)
C26 C21 Sn1 121.4(3)
C22 C21 Sn1 122.2(4)
C23 C22 C21 121.1(5)
C23 C22 H22 119.4
C21 C22 H22 119.4
C24 C23 C22 120.6(5)
C24 C23 H23 119.7
C22 C23 H23 119.7
C23 C24 C25 118.8(5)
C23 C24 H24 120.6
C25 C24 H24 120.6
C24 C25 C26 120.9(5)
C24 C25 H25 119.6
C26 C25 H25 119.6
C21 C26 C25 122.1(5)
C21 C26 H26 118.9
C25 C26 H26 118.9
C32 C31 C36 117.2(5)
C32 C31 Sn1 124.1(4)
C36 C31 Sn1 118.6(4)
C31 C32 C33 121.6(5)
C31 C32 H32 119.2
C33 C32 H32 119.2
C34 C33 C32 120.0(5)
C34 C33 H33 120.0
C32 C33 H33 120.0
C35 C34 C33 119.5(6)
C35 C34 H34 120.2
C33 C34 H34 120.2
C34 C35 C36 120.8(6)
C34 C35 H35 119.6
C36 C35 H35 119.6
C35 C36 C31 120.9(5)
C35 C36 H36 119.6
C31 C36 H36 119.6
C42 C41 C46 110.0(4)
C42 C41 P1 110.3(3)
C46 C41 P1 115.5(3)
C42 C41 H41 106.9
C46 C41 H41 106.9
P1 C41 H41 106.9
C41 C42 C43 111.9(4)
C41 C42 H42A 109.2
C43 C42 H42A 109.2
C41 C42 H42B 109.2
C43 C42 H42B 109.2
H42A C42 H42B 107.9
C44 C43 C42 110.9(4)
C44 C43 H43A 109.5
C42 C43 H43A 109.5
C44 C43 H43B 109.5
C42 C43 H43B 109.5
H43A C43 H43B 108.0
C43 C44 C45 111.3(5)
C43 C44 H44A 109.4
C45 C44 H44A 109.4
C43 C44 H44B 109.4
C45 C44 H44B 109.4
H44A C44 H44B 108.0
C44 C45 C46 112.4(4)
C44 C45 H45A 109.1
C46 C45 H45A 109.1
C44 C45 H45B 109.1
C46 C45 H45B 109.1
H45A C45 H45B 107.9
C45 C46 C41 110.5(4)
C45 C46 H46A 109.6
C41 C46 H46A 109.6
C45 C46 H46B 109.6
C41 C46 H46B 109.6
H46A C46 H46B 108.1
C56 C51 C52 108.0(4)
C56 C51 P1 114.2(3)
C52 C51 P1 117.6(3)
C56 C51 H51 105.3
C52 C51 H51 105.3
P1 C51 H51 105.3
C53 C52 C51 110.8(4)
C53 C52 H52A 109.5
C51 C52 H52A 109.5
C53 C52 H52B 109.5
C51 C52 H52B 109.5
H52A C52 H52B 108.1
C54 C53 C52 111.9(5)
C54 C53 H53A 109.2
C52 C53 H53A 109.2
C54 C53 H53B 109.2
C52 C53 H53B 109.2
H53A C53 H53B 107.9
C53 C54 C55 110.8(5)
C53 C54 H54A 109.5
C55 C54 H54A 109.5
C53 C54 H54B 109.5
C55 C54 H54B 109.5
H54A C54 H54B 108.1
C54 C55 C56 111.3(5)
C54 C55 H55A 109.4
C56 C55 H55A 109.4
C54 C55 H55B 109.4
C56 C55 H55B 109.4
H55A C55 H55B 108.0
C55 C56 C51 111.1(4)
C55 C56 H56A 109.4
C51 C56 H56A 109.4
C55 C56 H56B 109.4
C51 C56 H56B 109.4
H56A C56 H56B 108.0
C66 C61 C62 109.3(4)
C66 C61 P1 116.5(3)
C62 C61 P1 115.6(3)
C66 C61 H61 104.7
C62 C61 H61 104.7
P1 C61 H61 104.7
C63 C62 C61 110.0(4)
C63 C62 H62A 109.7
C61 C62 H62A 109.7
C63 C62 H62B 109.7
C61 C62 H62B 109.7
H62A C62 H62B 108.2
C64 C63 C62 110.9(5)
C64 C63 H63A 109.5
C62 C63 H63A 109.5
C64 C63 H63B 109.5
C62 C63 H63B 109.5
H63A C63 H63B 108.1
C63 C64 C65 111.1(5)
C63 C64 H64A 109.4
C65 C64 H64A 109.4
C63 C64 H64B 109.4
C65 C64 H64B 109.4
H64A C64 H64B 108.0
C66 C65 C64 110.5(5)
C66 C65 H65A 109.5
C64 C65 H65A 109.5
C66 C65 H65B 109.5
C64 C65 H65B 109.5
H65A C65 H65B 108.1
C65 C66 C61 110.7(4)
C65 C66 H66A 109.5
C61 C66 H66A 109.5
C65 C66 H66B 109.5
C61 C66 H66B 109.5
H66A C66 H66B 108.1
C61 P1 C41 100.2(2)
C61 P1 C51 107.9(2)
C41 P1 C51 102.3(2)
C61 P1 Fe1 112.06(15)
C41 P1 Fe1 118.94(16)
C51 P1 Fe1 113.99(15)
C6 Fe1 C3 93.7(3)
C6 Fe1 C4 94.3(2)
C3 Fe1 C4 38.7(2)
C6 Fe1 C2 126.4(3)
C3 Fe1 C2 39.3(2)
C4 Fe1 C2 65.5(2)
C6 Fe1 C5 127.9(2)
C3 Fe1 C5 64.6(2)
C4 Fe1 C5 38.9(2)
C2 Fe1 C5 64.5(2)
C6 Fe1 C1 157.3(2)
C3 Fe1 C1 64.6(3)
C4 Fe1 C1 64.9(2)
C2 Fe1 C1 38.2(2)
C5 Fe1 C1 38.2(2)
C6 Fe1 P1 93.15(16)
C3 Fe1 P1 123.0(2)
C4 Fe1 P1 160.74(18)
C2 Fe1 P1 95.90(17)
C5 Fe1 P1 138.83(19)
C1 Fe1 P1 104.13(18)
C6 Fe1 Sn1 86.87(16)
C3 Fe1 Sn1 137.03(19)
C4 Fe1 Sn1 98.33(19)
C2 Fe1 Sn1 142.2(2)
C5 Fe1 Sn1 81.39(15)
C1 Fe1 Sn1 104.3(2)
P1 Fe1 Sn1 99.80(4)
C11 Sn1 C21 102.40(17)
C11 Sn1 C31 100.61(17)
C21 Sn1 C31 101.80(18)
C11 Sn1 Fe1 106.55(12)
C21 Sn1 Fe1 120.03(12)
C31 Sn1 Fe1 122.21(13)

loop_
_geom_bond_atom_site_label_1
_geom_bond_atom_site_label_2
_geom_bond_distance
C1 C5 1.382(8)
C1 C2 1.382(9)
C1 Fe1 2.114(6)
C1 H1 0.9300
C2 C3 1.410(9)
C2 Fe1 2.105(6)
C2 H2 0.9300
C3 C4 1.384(8)
C3 Fe1 2.082(5)
C3 H3 0.9300
C4 C5 1.400(8)
C4 Fe1 2.092(5)
C4 H4 0.9300
C5 Fe1 2.108(5)
C5 H5 0.9300
C6 O1 1.158(6)
C6 Fe1 1.729(6)
C11 C12 1.387(7)
C11 C16 1.389(7)
C11 Sn1 2.177(5)
C12 C13 1.389(7)
C12 H12 0.9300
C13 C14 1.367(8)
C13 H13 0.9300
C14 C15 1.377(8)
C14 H14 0.9300
C15 C16 1.375(7)
C15 H15 0.9300
C16 H16 0.9300
C21 C26 1.372(6)
C21 C22 1.419(6)
C21 Sn1 2.178(5)
C22 C23 1.380(7)
C22 H22 0.9300
C23 C24 1.371(7)
C23 H23 0.9300
C24 C25 1.376(8)
C24 H24 0.9300
C25 C26 1.376(7)
C25 H25 0.9300
C26 H26 0.9300
C31 C32 1.383(7)
C31 C36 1.388(7)
C31 Sn1 2.191(5)
C32 C33 1.383(7)
C32 H32 0.9300
C33 C34 1.367(8)
C33 H33 0.9300
C34 C35 1.363(8)
C34 H34 0.9300
C35 C36 1.382(7)
C35 H35 0.9300
C36 H36 0.9300
C41 C42 1.528(6)
C41 C46 1.530(6)
C41 P1 1.875(5)
C41 H41 0.9800
C42 C43 1.530(6)
C42 H42A 0.9700
C42 H42B 0.9700
C43 C44 1.508(7)
C43 H43A 0.9700
C43 H43B 0.9700
C44 C45 1.514(8)
C44 H44A 0.9700
C44 H44B 0.9700
C45 C46 1.524(7)
C45 H45A 0.9700
C45 H45B 0.9700
C46 H46A 0.9700
C46 H46B 0.9700
C51 C56 1.534(6)
C51 C52 1.534(6)
C51 P1 1.876(5)
C51 H51 0.9800
C52 C53 1.522(7)
C52 H52A 0.9700
C52 H52B 0.9700
C53 C54 1.521(8)
C53 H53A 0.9700
C53 H53B 0.9700
C54 C55 1.526(8)
C54 H54A 0.9700
C54 H54B 0.9700
C55 C56 1.532(7)
C55 H55A 0.9700
C55 H55B 0.9700
C56 H56A 0.9700
C56 H56B 0.9700
C61 C66 1.542(7)
C61 C62 1.545(6)
C61 P1 1.869(5)
C61 H61 0.9800
C62 C63 1.533(7)
C62 H62A 0.9700
C62 H62B 0.9700
C63 C64 1.512(8)
C63 H63A 0.9700
C63 H63B 0.9700
C64 C65 1.527(8)
C64 H64A 0.9700
C64 H64B 0.9700
C65 C66 1.526(7)
C65 H65A 0.9700
C65 H65B 0.9700
C66 H66A 0.9700
C66 H66B 0.9700
P1 Fe1 2.2681(14)
Fe1 Sn1 2.5569(9)

loop_
_geom_torsion_atom_site_label_1
_geom_torsion_atom_site_label_2
_geom_torsion_atom_site_label_3
_geom_torsion_atom_site_label_4
_geom_torsion
C5 C1 C2 C3 -0.1(7)
Fe1 C1 C2 C3 -60.6(4)
C5 C1 C2 Fe1 60.5(4)
C1 C2 C3 C4 0.3(7)
Fe1 C2 C3 C4 -61.4(4)
C1 C2 C3 Fe1 61.8(4)
C2 C3 C4 C5 -0.4(7)
Fe1 C3 C4 C5 -62.0(4)
C2 C3 C4 Fe1 61.6(4)
C2 C1 C5 C4 -0.1(7)
Fe1 C1 C5 C4 60.3(4)
C2 C1 C5 Fe1 -60.4(4)
C3 C4 C5 C1 0.3(6)
Fe1 C4 C5 C1 -61.0(4)
C3 C4 C5 Fe1 61.4(4)
C16 C11 C12 C13 -0.2(7)
Sn1 C11 C12 C13 177.1(4)
C11 C12 C13 C14 -0.1(8)
C12 C13 C14 C15 -0.7(8)
C13 C14 C15 C16 1.8(9)
C14 C15 C16 C11 -2.3(9)
C12 C11 C16 C15 1.4(8)
Sn1 C11 C16 C15 -175.9(4)
C26 C21 C22 C23 0.6(7)
Sn1 C21 C22 C23 -179.6(4)
C21 C22 C23 C24 -0.6(8)
C22 C23 C24 C25 0.1(8)
C23 C24 C25 C26 0.3(8)
C22 C21 C26 C25 -0.2(7)
Sn1 C21 C26 C25 180.0(4)
C24 C25 C26 C21 -0.3(8)
C36 C31 C32 C33 -2.1(8)
Sn1 C31 C32 C33 174.5(4)
C31 C32 C33 C34 0.3(9)
C32 C33 C34 C35 1.9(9)
C33 C34 C35 C36 -2.2(10)
C34 C35 C36 C31 0.4(9)
C32 C31 C36 C35 1.7(8)
Sn1 C31 C36 C35 -175.0(4)
C46 C41 C42 C43 56.2(5)
P1 C41 C42 C43 -175.2(3)
C41 C42 C43 C44 -55.8(6)
C42 C43 C44 C45 54.5(6)
C43 C44 C45 C46 -55.5(7)
C44 C45 C46 C41 55.9(7)
C42 C41 C46 C45 -55.5(6)
P1 C41 C46 C45 178.8(4)
C56 C51 C52 C53 59.1(6)
P1 C51 C52 C53 -169.9(4)
C51 C52 C53 C54 -57.8(6)
C52 C53 C54 C55 54.2(7)
C53 C54 C55 C56 -53.7(7)
C54 C55 C56 C51 57.4(6)
C52 C51 C56 C55 -59.1(5)
P1 C51 C56 C55 168.0(4)
C66 C61 C62 C63 57.9(6)
P1 C61 C62 C63 -168.4(4)
C61 C62 C63 C64 -58.1(7)
C62 C63 C64 C65 57.3(8)
C63 C64 C65 C66 -56.7(8)
C64 C65 C66 C61 57.3(7)
C62 C61 C66 C65 -58.0(6)
P1 C61 C66 C65 168.7(4)
C66 C61 P1 C41 -54.8(4)
C62 C61 P1 C41 174.9(4)
C66 C61 P1 C51 51.8(4)
C62 C61 P1 C51 -78.6(4)
C66 C61 P1 Fe1 178.1(3)
C62 C61 P1 Fe1 47.8(4)
C42 C41 P1 C61 -179.1(3)
C46 C41 P1 C61 -53.6(4)
C42 C41 P1 C51 69.8(4)
C46 C41 P1 C51 -164.7(4)
C42 C41 P1 Fe1 -56.8(4)
C46 C41 P1 Fe1 68.7(4)
C56 C51 P1 C61 46.3(4)
C52 C51 P1 C61 -81.8(4)
C56 C51 P1 C41 151.4(3)
C52 C51 P1 C41 23.3(4)
C56 C51 P1 Fe1 -78.9(3)
C52 C51 P1 Fe1 153.0(3)
C4 C3 Fe1 C6 -92.2(4)
C2 C3 Fe1 C6 149.4(4)
C2 C3 Fe1 C4 -118.4(6)
C4 C3 Fe1 C2 118.4(6)
C4 C3 Fe1 C5 38.3(4)
C2 C3 Fe1 C5 -80.1(4)
C4 C3 Fe1 C1 80.8(4)
C2 C3 Fe1 C1 -37.6(4)
C4 C3 Fe1 P1 171.6(3)
C2 C3 Fe1 P1 53.2(5)
C4 C3 Fe1 Sn1 -2.9(6)
C2 C3 Fe1 Sn1 -121.3(4)
C3 C4 Fe1 C6 90.6(4)
C5 C4 Fe1 C6 -152.5(4)
C5 C4 Fe1 C3 116.9(6)
C3 C4 Fe1 C2 -37.8(4)
C5 C4 Fe1 C2 79.2(4)
C3 C4 Fe1 C5 -116.9(6)
C3 C4 Fe1 C1 -80.1(4)
C5 C4 Fe1 C1 36.8(4)
C3 C4 Fe1 P1 -21.8(9)
C5 C4 Fe1 P1 95.1(7)
C3 C4 Fe1 Sn1 178.0(4)
C5 C4 Fe1 Sn1 -65.0(3)
C1 C2 Fe1 C6 -156.3(4)
C3 C2 Fe1 C6 -39.2(5)
C1 C2 Fe1 C3 -117.1(5)
C1 C2 Fe1 C4 -79.8(4)
C3 C2 Fe1 C4 37.2(4)
C1 C2 Fe1 C5 -36.7(4)
C3 C2 Fe1 C5 80.4(4)
C3 C2 Fe1 C1 117.1(5)
C1 C2 Fe1 P1 105.4(4)
C3 C2 Fe1 P1 -137.6(4)
C1 C2 Fe1 Sn1 -9.0(5)
C3 C2 Fe1 Sn1 108.1(5)
C1 C5 Fe1 C6 154.3(4)
C4 C5 Fe1 C6 35.7(5)
C1 C5 Fe1 C3 80.5(4)
C4 C5 Fe1 C3 -38.1(4)
C1 C5 Fe1 C4 118.6(5)
C1 C5 Fe1 C2 36.7(4)
C4 C5 Fe1 C2 -81.9(4)
C4 C5 Fe1 C1 -118.6(5)
C1 C5 Fe1 P1 -31.4(5)
C4 C5 Fe1 P1 -150.1(3)
C1 C5 Fe1 Sn1 -126.5(4)
C4 C5 Fe1 Sn1 114.9(4)
C5 C1 Fe1 C6 -62.3(8)
C2 C1 Fe1 C6 56.9(8)
C5 C1 Fe1 C3 -80.6(4)
C2 C1 Fe1 C3 38.7(4)
C5 C1 Fe1 C4 -37.5(4)
C2 C1 Fe1 C4 81.7(4)
C5 C1 Fe1 C2 -119.2(5)
C2 C1 Fe1 C5 119.2(5)
C5 C1 Fe1 P1 159.3(3)
C2 C1 Fe1 P1 -81.5(4)
C5 C1 Fe1 Sn1 55.1(4)
C2 C1 Fe1 Sn1 174.3(3)
C61 P1 Fe1 C6 -90.6(2)
C41 P1 Fe1 C6 153.2(2)
C51 P1 Fe1 C6 32.4(2)
C61 P1 Fe1 C3 5.9(3)
C41 P1 Fe1 C3 -110.4(3)
C51 P1 Fe1 C3 128.8(3)
C61 P1 Fe1 C4 22.0(7)
C41 P1 Fe1 C4 -94.3(7)
C51 P1 Fe1 C4 144.9(6)
C61 P1 Fe1 C2 36.5(3)
C41 P1 Fe1 C2 -79.7(3)
C51 P1 Fe1 C2 159.5(3)
C61 P1 Fe1 C5 94.0(3)
C41 P1 Fe1 C5 -22.3(3)
C51 P1 Fe1 C5 -143.1(3)
C61 P1 Fe1 C1 74.5(3)
C41 P1 Fe1 C1 -41.7(3)
C51 P1 Fe1 C1 -162.5(3)
C61 P1 Fe1 Sn1 -177.95(18)
C41 P1 Fe1 Sn1 65.83(17)
C51 P1 Fe1 Sn1 -54.97(17)
C12 C11 Sn1 C21 67.9(4)
C16 C11 Sn1 C21 -114.9(4)
C12 C11 Sn1 C31 172.6(4)
C16 C11 Sn1 C31 -10.2(4)
C12 C11 Sn1 Fe1 -59.0(4)
C16 C11 Sn1 Fe1 118.2(4)
C26 C21 Sn1 C11 -51.1(4)
C22 C21 Sn1 C11 129.1(4)
C26 C21 Sn1 C31 -154.9(4)
C22 C21 Sn1 C31 25.3(4)
C26 C21 Sn1 Fe1 66.6(4)
C22 C21 Sn1 Fe1 -113.3(4)
C32 C31 Sn1 C11 117.5(4)
C36 C31 Sn1 C11 -66.0(4)
C32 C31 Sn1 C21 -137.3(4)
C36 C31 Sn1 C21 39.3(4)
C32 C31 Sn1 Fe1 0.1(5)
C36 C31 Sn1 Fe1 176.6(3)
C6 Fe1 Sn1 C11 67.0(2)
C3 Fe1 Sn1 C11 -25.1(3)
C4 Fe1 Sn1 C11 -26.9(2)
C2 Fe1 Sn1 C11 -87.2(3)
C5 Fe1 Sn1 C11 -62.1(2)
C1 Fe1 Sn1 C11 -93.0(2)
P1 Fe1 Sn1 C11 159.61(14)
C6 Fe1 Sn1 C21 -48.5(2)
C3 Fe1 Sn1 C21 -140.6(3)
C4 Fe1 Sn1 C21 -142.4(2)
C2 Fe1 Sn1 C21 157.3(3)
C5 Fe1 Sn1 C21 -177.6(2)
C1 Fe1 Sn1 C21 151.5(2)
P1 Fe1 Sn1 C21 44.11(14)
C6 Fe1 Sn1 C31 -178.6(2)
C3 Fe1 Sn1 C31 89.4(3)
C4 Fe1 Sn1 C31 87.6(2)
C2 Fe1 Sn1 C31 27.2(3)
C5 Fe1 Sn1 C31 52.4(2)
C1 Fe1 Sn1 C31 21.5(2)
P1 Fe1 Sn1 C31 -85.92(15)
